data_4039026
_publ_author_name
'Fernandez-Delgado, Elena de la Cruz-Martinez, Felipe Galan, Carmen Franco, Lourdes Espino, Javier Vinuelas-Zahinos, Emilio Lu Bejarano, Ignacio'
_publ_contact_author
;
Emilio, Vinuelas-Zahinos
Departament Inorganic Chemistry, 
University Extremadura, 
Badajoz,
;
_publ_contact_author_email emilvin@unex.es
_publ_contact_author_phone 924289300
_publ_section_title
;
 Pt(II) and Pd(II) complexes with a thiazoline derivative ligand:
 Synthesis, structural characterization, antiproliferative activity and
 evaluation of proapoptotic ability in tumor cell lines HT-29 and U-937
;
_journal_name_full 'Journal of Inorganic Biochemistry'
_journal_page_first 110870
_journal_paper_doi 10.1016/j.jinorgbio.2019.110870
_journal_volume 202
_journal_year 2020
_chemical_formula_sum 'C12 H11 Cl4 N3 Pd S2'
_chemical_formula_weight 509.56
_space_group_IT_number 2
_space_group_name_Hall '-P 1'
_space_group_name_H-M_alt 'P -1'
_symmetry_cell_setting triclinic
_symmetry_Int_Tables_number 2
_symmetry_space_group_name_Hall '-P 1'
_symmetry_space_group_name_H-M 'P -1'
_atom_sites_solution_hydrogens difmap
_atom_sites_solution_primary direct
_atom_sites_solution_secondary difmap
_audit_creation_date 2019-02-14T13:31:18-00:00
_audit_creation_method 'WinGX routine CIF_UPDATE'
_cell_angle_alpha 76.613(5)
_cell_angle_beta 89.317(5)
_cell_angle_gamma 69.446(5)
_cell_formula_units_Z 2
_cell_length_a 8.971(5)
_cell_length_b 9.039(5)
_cell_length_c 11.497(5)
_cell_measurement_reflns_used 10099
_cell_measurement_temperature 298(2)
_cell_measurement_theta_max 28.32
_cell_measurement_theta_min 1.826
_cell_volume 846.7(8)
_computing_structure_refinement 'SHELXL-2014 (Sheldrick, 2014)'
_computing_structure_solution 'SHELXS-97 (Sheldrick, 1990)'
_diffrn_ambient_temperature 298(2)
_diffrn_measured_fraction_theta_full 0
_diffrn_measured_fraction_theta_max 0.92
_diffrn_measurement_device_type 'Bruker APEX-II CCD'
_diffrn_radiation_monochromator graphite
_diffrn_radiation_type MoK\a
_diffrn_radiation_wavelength 0.71069
_diffrn_reflns_av_R_equivalents 0.0298
_diffrn_reflns_av_unetI/netI 0.0334
_diffrn_reflns_Laue_measured_fraction_full 0
_diffrn_reflns_Laue_measured_fraction_max 0.92
_diffrn_reflns_limit_h_max 11
_diffrn_reflns_limit_h_min -11
_diffrn_reflns_limit_k_max 12
_diffrn_reflns_limit_k_min -11
_diffrn_reflns_limit_l_max 15
_diffrn_reflns_limit_l_min -14
_diffrn_reflns_number 10099
_diffrn_reflns_point_group_measured_fraction_full 0
_diffrn_reflns_point_group_measured_fraction_max 0.92
_diffrn_reflns_theta_full 0.5
_diffrn_reflns_theta_max 28.32
_diffrn_reflns_theta_min 1.826
_exptl_absorpt_coefficient_mu 1.97
_exptl_absorpt_correction_T_max 0.7457
_exptl_absorpt_correction_T_min 0.6067
_exptl_absorpt_correction_type multi-scan
_exptl_absorpt_process_details 'SADABS (Sheldrick, 2012)'
_exptl_crystal_colour orange
_exptl_crystal_density_diffrn 1.999
_exptl_crystal_density_method 'not measured'
_exptl_crystal_description prism
_exptl_crystal_F_000 500
_exptl_crystal_size_max 0.35
_exptl_crystal_size_mid 0.18
_exptl_crystal_size_min 0.1
_refine_diff_density_max 0.866
_refine_diff_density_min -1.317
_refine_diff_density_rms 0.096
_refine_ls_extinction_method none
_refine_ls_goodness_of_fit_ref 1.027
_refine_ls_hydrogen_treatment constr
_refine_ls_matrix_type full
_refine_ls_number_parameters 199
_refine_ls_number_reflns 3884
_refine_ls_number_restraints 0
_refine_ls_restrained_S_all 1.027
_refine_ls_R_factor_all 0.0271
_refine_ls_R_factor_gt 0.0256
_refine_ls_shift/su_max 0
_refine_ls_shift/su_mean 0
_refine_ls_structure_factor_coef Fsqd
_refine_ls_weighting_details 'w=1/[\s^2^(Fo^2^)+(0.0248P)^2^+1.1258P] where P=(Fo^2^+2Fc^2^)/3'
_refine_ls_weighting_scheme calc
_refine_ls_wR_factor_gt 0.0626
_refine_ls_wR_factor_ref 0.0636
_reflns_Friedel_coverage 0
_reflns_number_gt 3662
_reflns_number_total 3884
_reflns_threshold_expression 'I > 2\s(I)'
_cod_data_source_file PdTdTn.cif
_cod_data_source_block pdtdtnm_0m
_cod_database_code 4039026
_shelxl_version_number 2014-3

loop_
_symmetry_equiv_pos_as_xyz
'x, y, z'
'-x, -y, -z'

loop_
_atom_site_label
_atom_site_type_symbol
_atom_site_fract_x
_atom_site_fract_y
_atom_site_fract_z
_atom_site_U_iso_or_equiv
_atom_site_adp_type
_atom_site_occupancy
_atom_site_site_symmetry_order
_atom_site_calc_flag
_atom_site_refinement_flags_posn
_atom_site_refinement_flags_adp
_atom_site_refinement_flags_occupancy
_atom_site_disorder_assembly
_atom_site_disorder_group
Pd Pd 0.07213(2) 0.03830(2) 0.12966(2) 0.01235(6) Uani 1 1 d . . . . .
Cl1 Cl -0.14325(7) 0.27960(7) 0.10282(5) 0.01774(12) Uani 1 1 d . . . . .
Cl2 Cl 0.21685(7) 0.18536(7) 0.02787(5) 0.01925(12) Uani 1 1 d . . . . .
S1 S 0.42138(7) -0.48243(7) 0.16869(6) 0.01867(13) Uani 1 1 d . . . . .
S2 S -0.14506(7) -0.34632(7) 0.31121(5) 0.01836(13) Uani 1 1 d . . . . .
Cl4 Cl -0.61709(8) 0.26036(9) 0.46059(6) 0.03457(17) Uani 1 1 d . . . . .
Cl3 Cl -0.26947(10) 0.22175(17) 0.54723(9) 0.0734(4) Uani 1 1 d . . . . .
N3 N -0.0541(2) -0.0896(2) 0.22599(17) 0.0139(4) Uani 1 1 d . . . . .
N1 N 0.2581(2) -0.1754(2) 0.15087(17) 0.0139(4) Uani 1 1 d . . . . .
N2 N 0.1086(2) -0.3482(2) 0.19926(17) 0.0149(4) Uani 1 1 d . . . . .
C1 C 0.2452(3) -0.3164(3) 0.1703(2) 0.0144(4) Uani 1 1 d . . . . .
C3 C 0.5148(3) -0.3389(3) 0.0992(2) 0.0206(5) Uani 1 1 d . . . . .
H3A H 0.6279 -0.3807 0.124 0.025 Uiso 1 1 d R U . . .
H3B H 0.5012 -0.3151 0.0125 0.025 Uiso 1 1 d R U . . .
C4 C -0.0233(3) -0.2431(3) 0.2384(2) 0.0147(4) Uani 1 1 d . . . . .
C11 C -0.4746(3) 0.1031(3) 0.2934(2) 0.0232(5) Uani 1 1 d . . . . .
H11 H -0.5772 0.1186 0.2655 0.028 Uiso 1 1 d R U . . .
C12 C -0.3440(3) 0.0220(3) 0.2372(2) 0.0186(5) Uani 1 1 d . . . . .
H12 H -0.3586 -0.0151 0.1708 0.022 Uiso 1 1 d R U . . .
C7 C -0.1913(3) -0.0033(3) 0.2814(2) 0.0163(4) Uani 1 1 d . . . . .
C6 C -0.0041(3) -0.5430(3) 0.2993(2) 0.0195(5) Uani 1 1 d . . . . .
H6A H 0.066 -0.5975 0.372 0.023 Uiso 1 1 d R U . . .
H6B H -0.0597 -0.6124 0.2848 0.023 Uiso 1 1 d R U . . .
C2 C 0.4269(3) -0.1890(3) 0.1446(2) 0.0177(5) Uani 1 1 d . . . . .
H2A H 0.4729 -0.1994 0.2233 0.021 Uiso 1 1 d R U . . .
H2B H 0.4347 -0.0927 0.0905 0.021 Uiso 1 1 d R U . . .
C8 C -0.1682(3) 0.0576(3) 0.3765(2) 0.0256(6) Uani 1 1 d . . . . .
H8 H -0.0656 0.0427 0.404 0.031 Uiso 1 1 d R U . . .
C5 C 0.0899(3) -0.5030(3) 0.1933(2) 0.0186(5) Uani 1 1 d . . . . .
H5A H 0.1933 -0.589 0.1991 0.022 Uiso 1 1 d R U . . .
H5B H 0.0323 -0.4899 0.1185 0.022 Uiso 1 1 d R U . . .
C10 C -0.4528(3) 0.1610(3) 0.3904(2) 0.0240(5) Uani 1 1 d . . . . .
C9 C -0.3001(3) 0.1414(4) 0.4309(2) 0.0309(6) Uani 1 1 d . . . . .

loop_
_atom_site_aniso_label
_atom_site_aniso_U_11
_atom_site_aniso_U_22
_atom_site_aniso_U_33
_atom_site_aniso_U_23
_atom_site_aniso_U_13
_atom_site_aniso_U_12
Pd 0.01180(10) 0.01174(9) 0.01307(10) -0.00378(7) 0.00158(6) -0.00324(7)
Cl1 0.0163(3) 0.0139(2) 0.0202(3) -0.0042(2) 0.0016(2) -0.0020(2)
Cl2 0.0182(3) 0.0161(3) 0.0232(3) -0.0030(2) 0.0045(2) -0.0071(2)
S1 0.0144(3) 0.0139(3) 0.0247(3) -0.0035(2) 0.0039(2) -0.0022(2)
S2 0.0158(3) 0.0176(3) 0.0213(3) -0.0028(2) 0.0048(2) -0.0068(2)
Cl4 0.0216(3) 0.0376(4) 0.0252(3) -0.0001(3) 0.0103(3) 0.0076(3)
Cl3 0.0294(4) 0.1284(10) 0.0483(5) -0.0664(6) -0.0096(4) 0.0178(5)
N3 0.0121(9) 0.0157(9) 0.0128(9) -0.0042(7) 0.0008(7) -0.0032(7)
N1 0.0118(9) 0.0157(9) 0.0145(9) -0.0050(7) 0.0023(7) -0.0045(7)
N2 0.0140(9) 0.0149(9) 0.0161(10) -0.0050(7) 0.0028(7) -0.0047(8)
C1 0.0137(11) 0.0152(10) 0.0129(10) -0.0041(8) 0.0019(8) -0.0032(9)
C3 0.0156(11) 0.0181(11) 0.0274(13) -0.0053(10) 0.0052(10) -0.0056(9)
C4 0.0120(10) 0.0185(11) 0.0137(10) -0.0037(9) 0.0006(8) -0.0058(9)
C11 0.0147(12) 0.0179(11) 0.0307(14) -0.0002(10) 0.0034(10) -0.0016(9)
C12 0.0159(11) 0.0150(11) 0.0240(12) -0.0048(9) 0.0019(9) -0.0043(9)
C7 0.0127(11) 0.0151(10) 0.0174(11) -0.0015(9) 0.0046(8) -0.0024(9)
C6 0.0207(12) 0.0152(11) 0.0221(12) -0.0019(9) 0.0027(9) -0.0074(9)
C2 0.0119(11) 0.0177(11) 0.0234(12) -0.0042(9) 0.0028(9) -0.0058(9)
C8 0.0161(12) 0.0357(14) 0.0177(12) -0.0091(11) 0.0000(9) 0.0011(11)
C5 0.0175(11) 0.0149(11) 0.0247(13) -0.0061(9) 0.0023(9) -0.0064(9)
C10 0.0169(12) 0.0241(12) 0.0185(12) 0.0019(10) 0.0070(9) 0.0031(10)
C9 0.0242(14) 0.0383(16) 0.0175(13) -0.0103(11) -0.0006(10) 0.0064(12)

loop_
_atom_type_symbol
_atom_type_description
_atom_type_scat_dispersion_real
_atom_type_scat_dispersion_imag
_atom_type_scat_source
C C 0.0033 0.0016 'International Tables Vol C Tables 4.2.6.8 and 6.1.1.4'
H H 0 0 'International Tables Vol C Tables 4.2.6.8 and 6.1.1.4'
N N 0.0061 0.0033 'International Tables Vol C Tables 4.2.6.8 and 6.1.1.4'
S S 0.1246 0.1234 'International Tables Vol C Tables 4.2.6.8 and 6.1.1.4'
Cl Cl 0.1484 0.1585 'International Tables Vol C Tables 4.2.6.8 and 6.1.1.4'
Pd Pd -0.9988 1.0072 'International Tables Vol C Tables 4.2.6.8 and 6.1.1.4'

loop_
_geom_angle_atom_site_label_1
_geom_angle_atom_site_label_2
_geom_angle_atom_site_label_3
_geom_angle
_geom_angle_site_symmetry_1
_geom_angle_site_symmetry_3
N1 Pd N3 87.73(9) . .
N1 Pd Cl2 92.58(7) . .
N3 Pd Cl2 177.69(5) . .
N1 Pd Cl1 178.63(6) . .
N3 Pd Cl1 91.68(7) . .
Cl2 Pd Cl1 88.05(5) . .
C1 S1 C3 88.70(12) . .
C4 S2 C6 92.33(12) . .
C4 N3 C7 116.8(2) . .
C4 N3 Pd 124.78(16) . .
C7 N3 Pd 118.37(15) . .
C1 N1 C2 111.19(19) . .
C1 N1 Pd 124.75(16) . .
C2 N1 Pd 124.05(15) . .
C1 N2 C4 124.4(2) . .
C1 N2 C5 122.69(19) . .
C4 N2 C5 112.92(19) . .
N1 C1 N2 125.4(2) . .
N1 C1 S1 116.50(18) . .
N2 C1 S1 117.95(17) . .
C2 C3 S1 103.43(17) . .
N3 C4 N2 125.3(2) . .
N3 C4 S2 123.58(18) . .
N2 C4 S2 111.16(17) . .
C10 C11 C12 120.2(2) . .
C11 C12 C7 119.3(2) . .
C8 C7 C12 121.0(2) . .
C8 C7 N3 118.7(2) . .
C12 C7 N3 120.3(2) . .
C5 C6 S2 104.54(16) . .
N1 C2 C3 107.47(19) . .
C7 C8 C9 119.3(3) . .
N2 C5 C6 105.66(19) . .
C11 C10 C9 120.2(2) . .
C11 C10 Cl4 119.7(2) . .
C9 C10 Cl4 120.2(2) . .
C10 C9 C8 120.0(3) . .
C10 C9 Cl3 121.3(2) . .
C8 C9 Cl3 118.7(2) . .

loop_
_geom_bond_atom_site_label_1
_geom_bond_atom_site_label_2
_geom_bond_distance
_geom_bond_site_symmetry_2
Pd N1 2.025(2) .
Pd N3 2.035(2) .
Pd Cl2 2.2972(10) .
Pd Cl1 2.3085(11) .
S1 C1 1.760(2) .
S1 C3 1.814(3) .
S2 C4 1.760(2) .
S2 C6 1.819(3) .
Cl4 C10 1.734(3) .
Cl3 C9 1.729(3) .
N3 C4 1.289(3) .
N3 C7 1.437(3) .
N1 C1 1.288(3) .
N1 C2 1.478(3) .
N2 C1 1.374(3) .
N2 C4 1.378(3) .
N2 C5 1.483(3) .
C3 C2 1.515(3) .
C11 C10 1.380(4) .
C11 C12 1.387(3) .
C12 C7 1.390(3) .
C7 C8 1.381(4) .
C6 C5 1.521(3) .
C8 C9 1.392(4) .
C10 C9 1.390(4) .
